data_4065495
loop_
_publ_author_name
'Albahily, Khalid'
'Ahmed, Zeeshan'
'Gambarotta, Sandro'
'Ko\,c, Ece'
'Duchateau, Robbert'
'Korobkov, Ilia'

_publ_section_title
;
 New Iminophosphonamide Chromium(II) Complexes as Highly Active
 Polymer-Free Ethylene Oligomerization Catalysts
;
_journal_issue 21
_journal_name_full Organometallics
_journal_page_first 6022
_journal_paper_doi 10.1021/om2008474
_journal_volume 30
_journal_year 2011
_chemical_formula_sum 'C49 H75 Cl2 Cr2 N8 O4.5 P4'
_chemical_formula_weight 1146.95
_chemical_name_systematic
; 
 ? 
;
_space_group_IT_number 2
_symmetry_cell_setting triclinic
_symmetry_space_group_name_Hall '-P 1'
_symmetry_space_group_name_H-M 'P -1'
_atom_sites_solution_hydrogens geom
_atom_sites_solution_primary direct
_atom_sites_solution_secondary difmap
_audit_creation_method SHELXL-97
_cell_angle_alpha 87.161(5)
_cell_angle_beta 77.551(5)
_cell_angle_gamma 86.551(5)
_cell_formula_units_Z 2
_cell_length_a 10.426(3)
_cell_length_b 15.044(5)
_cell_length_c 19.059(6)
_cell_measurement_reflns_used 5025
_cell_measurement_temperature 201(2)
_cell_measurement_theta_max 24.91
_cell_measurement_theta_min 2.36
_cell_volume 2911.8(16)
_computing_cell_refinement 'Bruker SMART'
_computing_data_collection 'Bruker SMART'
_computing_data_reduction 'Bruker SAINT'
_computing_molecular_graphics 'Bruker SHELXTL'
_computing_publication_material 'Bruker SHELXTL'
_computing_structure_refinement 'SHELXL-97 (Sheldrick, 1997)'
_computing_structure_solution 'SHELXS-97 (Sheldrick, 1990)'
_diffrn_ambient_temperature 201(2)
_diffrn_measured_fraction_theta_full 0.992
_diffrn_measured_fraction_theta_max 0.992
_diffrn_measurement_device_type 'CCD area detector'
_diffrn_measurement_method 'phi and omega scans'
_diffrn_radiation_monochromator graphite
_diffrn_radiation_source 'fine-focus sealed tube'
_diffrn_radiation_type MoK\a
_diffrn_radiation_wavelength 0.71073
_diffrn_reflns_av_R_equivalents 0.1067
_diffrn_reflns_av_sigmaI/netI 0.1763
_diffrn_reflns_limit_h_max 12
_diffrn_reflns_limit_h_min -12
_diffrn_reflns_limit_k_max 17
_diffrn_reflns_limit_k_min -17
_diffrn_reflns_limit_l_max 22
_diffrn_reflns_limit_l_min -22
_diffrn_reflns_number 24215
_diffrn_reflns_theta_full 25.03
_diffrn_reflns_theta_max 25.03
_diffrn_reflns_theta_min 2.19
_exptl_absorpt_coefficient_mu 0.623
_exptl_absorpt_correction_T_max 0.9403
_exptl_absorpt_correction_T_min 0.8855
_exptl_absorpt_correction_type multi-scan
_exptl_absorpt_process_details SADABS
_exptl_crystal_colour red
_exptl_crystal_density_diffrn 1.308
_exptl_crystal_density_meas ?
_exptl_crystal_density_method 'not measured'
_exptl_crystal_description block
_exptl_crystal_F_000 1206
_exptl_crystal_size_max 0.20
_exptl_crystal_size_mid 0.20
_exptl_crystal_size_min 0.10
_refine_diff_density_max 0.605
_refine_diff_density_min -0.387
_refine_diff_density_rms 0.092
_refine_ls_extinction_method none
_refine_ls_goodness_of_fit_ref 0.958
_refine_ls_hydrogen_treatment constr
_refine_ls_matrix_type full
_refine_ls_number_parameters 721
_refine_ls_number_reflns 10222
_refine_ls_number_restraints 193
_refine_ls_restrained_S_all 0.960
_refine_ls_R_factor_all 0.1690
_refine_ls_R_factor_gt 0.0685
_refine_ls_shift/su_max 0.000
_refine_ls_shift/su_mean 0.000
_refine_ls_structure_factor_coef Fsqd
_refine_ls_weighting_details 'calc w=1/[\s^2^(Fo^2^)+(0.0779P)^2^+0.0000P] where P=(Fo^2^+2Fc^2^)/3'
_refine_ls_weighting_scheme calc
_refine_ls_wR_factor_gt 0.1448
_refine_ls_wR_factor_ref 0.1835
_reflns_number_gt 4957
_reflns_number_total 10222
_reflns_threshold_expression >2sigma(I)
_cod_data_source_file om2008474_si_002.cif
_cod_data_source_block sad
_cod_depositor_comments
;
The following automatic conversions were performed:

'_symmetry_cell_setting' value 'Triclinic' changed to 'triclinic'
according to /home/saulius/struct/CIF-dictionaries/cif_core.dic
dictionary named 'cif_core.dic' version 2.4.1 from 2010-06-29.

Automatic conversion script
Id: cif_fix_values 1715 2011-07-08 13:25:40Z adriana 

The following automatic conversions were performed:

'_exptl_crystal_density_meas' value 'n/a' was changed to '?' - the
value is perceived as not measured.

Automatic conversion script
Id: cif_fix_values 3008 2015-01-20 13:52:24Z robertas 
;
_cod_original_sg_symbol_H-M P-1
_cod_original_formula_sum 'C49 H75 Cl2 Cr2 N8 O4.50 P4'
_cod_database_code 4065495

loop_
_symmetry_equiv_pos_as_xyz
'x, y, z'
'-x, -y, -z'

loop_
_atom_site_label
_atom_site_type_symbol
_atom_site_fract_x
_atom_site_fract_y
_atom_site_fract_z
_atom_site_U_iso_or_equiv
_atom_site_adp_type
_atom_site_occupancy
_atom_site_symmetry_multiplicity
_atom_site_calc_flag
_atom_site_refinement_flags
_atom_site_disorder_assembly
_atom_site_disorder_group
Cr1 Cr 0.89177(10) 0.81768(6) 0.35295(6) 0.0275(3) Uani 1 1 d . . .
Cr2 Cr 0.42923(10) 0.39774(6) 0.30255(6) 0.0284(3) Uani 1 1 d . . .
Cl1 Cl 0.71523(17) 0.76333(12) 0.43714(10) 0.0472(5) Uani 1 1 d . . .
Cl2 Cl 0.24519(17) 0.42328(12) 0.39501(10) 0.0440(5) Uani 1 1 d . . .
P1 P 1.00779(17) 0.97710(11) 0.29085(10) 0.0320(4) Uani 1 1 d . . .
P2 P 0.77451(17) 0.94447(12) 0.26627(10) 0.0332(5) Uani 1 1 d . . .
P3 P 0.33914(17) 0.32522(11) 0.18705(10) 0.0322(5) Uani 1 1 d . . .
P4 P 0.57338(17) 0.26890(11) 0.20888(10) 0.0321(5) Uani 1 1 d . . .
N1 N 0.7967(5) 0.8341(3) 0.2776(3) 0.0312(13) Uani 1 1 d . . .
N2 N 1.0579(5) 0.8708(3) 0.3018(3) 0.0276(13) Uani 1 1 d . . .
N3 N 0.8441(5) 0.9555(3) 0.3439(3) 0.0270(13) Uani 1 1 d . . .
N4 N 0.9229(5) 0.9832(3) 0.2230(3) 0.0335(14) Uani 1 1 d . A .
N5 N 0.6043(5) 0.3628(3) 0.2435(3) 0.0281(13) Uani 1 1 d . . .
N6 N 0.3398(5) 0.4220(3) 0.2251(3) 0.0295(13) Uani 1 1 d . . .
N7 N 0.4051(5) 0.2732(3) 0.2605(3) 0.0296(13) Uani 1 1 d . . .
N8 N 0.4967(5) 0.2998(3) 0.1404(3) 0.0315(13) Uani 1 1 d . . .
O1 O 0.9235(4) 0.6919(3) 0.3075(2) 0.0330(11) Uani 1 1 d . . .
O2 O 1.0219(4) 0.7832(3) 0.4251(2) 0.0328(11) Uani 1 1 d . . .
O3 O 0.5558(4) 0.3897(3) 0.3803(2) 0.0356(11) Uani 1 1 d . . .
O4 O 0.4428(4) 0.5367(3) 0.2885(2) 0.0305(11) Uani 1 1 d . . .
C1 C 0.9841(7) 0.6133(4) 0.3353(4) 0.045(2) Uani 1 1 d . . .
H1A H 0.9866 0.5642 0.3030 0.068 Uiso 1 1 calc R . .
H1B H 0.9331 0.5969 0.3831 0.068 Uiso 1 1 calc R . .
H1C H 1.0740 0.6252 0.3386 0.068 Uiso 1 1 calc R . .
C2 C 0.8406(7) 0.6805(5) 0.2611(4) 0.0371(18) Uani 1 1 d . . .
C3 C 0.8225(7) 0.5996(5) 0.2335(4) 0.049(2) Uani 1 1 d . . .
H3A H 0.8677 0.5467 0.2464 0.058 Uiso 1 1 calc R . .
C4 C 0.7383(8) 0.5971(5) 0.1873(4) 0.056(2) Uani 1 1 d . . .
H4A H 0.7227 0.5418 0.1694 0.067 Uiso 1 1 calc R . .
C5 C 0.6757(8) 0.6754(6) 0.1666(4) 0.055(2) Uani 1 1 d . . .
H5A H 0.6203 0.6735 0.1332 0.066 Uiso 1 1 calc R . .
C6 C 0.6936(7) 0.7562(5) 0.1943(4) 0.0425(19) Uani 1 1 d . . .
H6A H 0.6500 0.8092 0.1801 0.051 Uiso 1 1 calc R . .
C7 C 0.7746(7) 0.7599(4) 0.2426(4) 0.0360(17) Uani 1 1 d . . .
C8 C 0.9954(7) 0.7365(6) 0.4950(4) 0.060(2) Uani 1 1 d . . .
H8A H 1.0756 0.7318 0.5143 0.090 Uiso 1 1 calc R . .
H8B H 0.9671 0.6767 0.4899 0.090 Uiso 1 1 calc R . .
H8C H 0.9259 0.7697 0.5280 0.090 Uiso 1 1 calc R . .
C9 C 1.1526(6) 0.8047(4) 0.3981(4) 0.0283(16) Uani 1 1 d . . .
C10 C 1.2562(6) 0.7849(4) 0.4321(4) 0.0319(16) Uani 1 1 d . . .
H10A H 1.2427 0.7520 0.4767 0.038 Uiso 1 1 calc R . .
C11 C 1.3789(7) 0.8134(4) 0.4003(5) 0.046(2) Uani 1 1 d . . .
H11A H 1.4503 0.7996 0.4233 0.055 Uiso 1 1 calc R . .
C12 C 1.4006(7) 0.8618(4) 0.3351(4) 0.0412(19) Uani 1 1 d . . .
H12A H 1.4857 0.8815 0.3139 0.049 Uiso 1 1 calc R . .
C13 C 1.2950(6) 0.8811(4) 0.3014(4) 0.0342(17) Uani 1 1 d . . .
H13A H 1.3091 0.9140 0.2568 0.041 Uiso 1 1 calc R . .
C14 C 1.1685(6) 0.8530(4) 0.3321(3) 0.0261(15) Uani 1 1 d . . .
C15 C 0.7841(6) 1.0203(4) 0.4005(4) 0.0351(17) Uani 1 1 d . . .
C16 C 0.7917(7) 1.1150(4) 0.3690(4) 0.052(2) Uani 1 1 d . . .
H16A H 0.7407 1.1219 0.3313 0.077 Uiso 1 1 calc R . .
H16B H 0.8836 1.1273 0.3484 0.077 Uiso 1 1 calc R . .
H16C H 0.7556 1.1568 0.4070 0.077 Uiso 1 1 calc R . .
C17 C 0.6414(7) 0.9988(5) 0.4295(4) 0.054(2) Uani 1 1 d . . .
H17A H 0.6373 0.9377 0.4498 0.081 Uiso 1 1 calc R . .
H17B H 0.5936 1.0047 0.3904 0.081 Uiso 1 1 calc R . .
H17C H 0.6011 1.0403 0.4671 0.081 Uiso 1 1 calc R . .
C18 C 0.8611(7) 1.0074(5) 0.4592(4) 0.057(2) Uani 1 1 d . . .
H18A H 0.8545 0.9460 0.4789 0.086 Uiso 1 1 calc R . .
H18B H 0.8253 1.0488 0.4975 0.086 Uiso 1 1 calc R . .
H18C H 0.9537 1.0189 0.4393 0.086 Uiso 1 1 calc R . .
C19 C 0.9753(8) 0.9950(5) 0.1453(4) 0.054(2) Uani 1 1 d . . .
C20 C 0.8709(19) 1.0525(12) 0.1151(10) 0.065(5) Uani 0.50 1 d PU A 1
H20A H 0.7905 1.0198 0.1212 0.097 Uiso 0.50 1 calc PR A 1
H20B H 0.9045 1.0663 0.0639 0.097 Uiso 0.50 1 calc PR A 1
H20C H 0.8514 1.1081 0.1410 0.097 Uiso 0.50 1 calc PR A 1
C21 C 1.101(2) 1.0494(15) 0.1324(13) 0.073(6) Uani 0.50 1 d PU A 1
H21A H 1.0780 1.1082 0.1529 0.109 Uiso 0.50 1 calc PR A 1
H21B H 1.1364 1.0565 0.0806 0.109 Uiso 0.50 1 calc PR A 1
H21C H 1.1663 1.0179 0.1555 0.109 Uiso 0.50 1 calc PR A 1
C22 C 1.007(2) 0.9059(18) 0.1126(15) 0.081(7) Uani 0.50 1 d PU A 1
H22A H 0.9264 0.8726 0.1208 0.122 Uiso 0.50 1 calc PR A 1
H22B H 1.0723 0.8728 0.1347 0.122 Uiso 0.50 1 calc PR A 1
H22C H 1.0413 0.9140 0.0607 0.122 Uiso 0.50 1 calc PR A 1
C20A C 0.860(2) 0.9989(13) 0.1049(11) 0.072(6) Uani 0.50 1 d PU A 2
H20D H 0.7984 0.9528 0.1253 0.108 Uiso 0.50 1 calc PR A 2
H20E H 0.8946 0.9888 0.0538 0.108 Uiso 0.50 1 calc PR A 2
H20F H 0.8134 1.0577 0.1102 0.108 Uiso 0.50 1 calc PR A 2
C21A C 1.050(2) 1.0781(15) 0.1317(14) 0.084(7) Uani 0.50 1 d PU A 2
H21D H 0.9894 1.1292 0.1263 0.126 Uiso 0.50 1 calc PR A 2
H21E H 1.1180 1.0729 0.0876 0.126 Uiso 0.50 1 calc PR A 2
H21F H 1.0910 1.0869 0.1723 0.126 Uiso 0.50 1 calc PR A 2
C22A C 1.061(2) 0.9122(18) 0.1181(15) 0.072(6) Uani 0.50 1 d PU A 2
H22D H 1.0048 0.8620 0.1191 0.107 Uiso 0.50 1 calc PR A 2
H22E H 1.1236 0.8976 0.1490 0.107 Uiso 0.50 1 calc PR A 2
H22F H 1.1090 0.9241 0.0687 0.107 Uiso 0.50 1 calc PR A 2
C23 C 0.5216(7) 0.3782(5) 0.4571(4) 0.057(2) Uani 1 1 d . . .
H23A H 0.6013 0.3778 0.4765 0.085 Uiso 1 1 calc R . .
H23B H 0.4790 0.3217 0.4701 0.085 Uiso 1 1 calc R . .
H23C H 0.4611 0.4275 0.4771 0.085 Uiso 1 1 calc R . .
C24 C 0.6903(6) 0.3827(4) 0.3476(4) 0.0328(17) Uani 1 1 d . . .
C25 C 0.7893(7) 0.3921(4) 0.3842(4) 0.0429(19) Uani 1 1 d . . .
H25A H 0.7698 0.4044 0.4339 0.052 Uiso 1 1 calc R . .
C26 C 0.9201(8) 0.3829(5) 0.3452(5) 0.053(2) Uani 1 1 d . . .
H26A H 0.9910 0.3893 0.3684 0.063 Uiso 1 1 calc R . .
C27 C 0.9446(7) 0.3648(5) 0.2741(5) 0.052(2) Uani 1 1 d . . .
H27A H 1.0331 0.3579 0.2483 0.063 Uiso 1 1 calc R . .
C28 C 0.8427(6) 0.3562(4) 0.2379(4) 0.0425(19) Uani 1 1 d . . .
H28A H 0.8624 0.3436 0.1883 0.051 Uiso 1 1 calc R . .
C29 C 0.7135(6) 0.3661(4) 0.2747(4) 0.0318(16) Uani 1 1 d . . .
C30 C 0.4802(7) 0.5951(4) 0.3372(4) 0.0436(19) Uani 1 1 d . . .
H30A H 0.4778 0.6566 0.3178 0.065 Uiso 1 1 calc R . .
H30B H 0.5694 0.5777 0.3432 0.065 Uiso 1 1 calc R . .
H30C H 0.4188 0.5908 0.3840 0.065 Uiso 1 1 calc R . .
C31 C 0.3580(6) 0.5732(4) 0.2453(3) 0.0290(16) Uani 1 1 d . . .
C32 C 0.3261(7) 0.6636(4) 0.2386(4) 0.0390(18) Uani 1 1 d . . .
H32A H 0.3603 0.7054 0.2647 0.047 Uiso 1 1 calc R . .
C33 C 0.2445(7) 0.6914(5) 0.1938(4) 0.048(2) Uani 1 1 d . . .
H33A H 0.2215 0.7531 0.1889 0.058 Uiso 1 1 calc R . .
C34 C 0.1945(7) 0.6305(5) 0.1552(4) 0.046(2) Uani 1 1 d . . .
H34A H 0.1390 0.6510 0.1236 0.055 Uiso 1 1 calc R . .
C35 C 0.2253(7) 0.5399(4) 0.1628(4) 0.0368(17) Uani 1 1 d . . .
H35A H 0.1911 0.4984 0.1365 0.044 Uiso 1 1 calc R . .
C36 C 0.3069(6) 0.5105(4) 0.2092(3) 0.0280(15) Uani 1 1 d . . .
C37 C 0.3480(7) 0.1916(4) 0.2988(4) 0.0361(18) Uani 1 1 d . . .
C38 C 0.4107(7) 0.1748(5) 0.3631(4) 0.058(2) Uani 1 1 d . . .
H38A H 0.5060 0.1646 0.3466 0.087 Uiso 1 1 calc R . .
H38B H 0.3742 0.1222 0.3910 0.087 Uiso 1 1 calc R . .
H38C H 0.3927 0.2268 0.3935 0.087 Uiso 1 1 calc R . .
C39 C 0.2001(6) 0.2069(4) 0.3236(4) 0.045(2) Uani 1 1 d . . .
H39A H 0.1811 0.2577 0.3551 0.067 Uiso 1 1 calc R . .
H39B H 0.1632 0.1535 0.3499 0.067 Uiso 1 1 calc R . .
H39C H 0.1607 0.2194 0.2816 0.067 Uiso 1 1 calc R . .
C40 C 0.3780(8) 0.1137(5) 0.2492(5) 0.067(3) Uani 1 1 d . . .
H40A H 0.4735 0.1032 0.2342 0.100 Uiso 1 1 calc R . .
H40B H 0.3405 0.1274 0.2067 0.100 Uiso 1 1 calc R . .
H40C H 0.3395 0.0602 0.2746 0.100 Uiso 1 1 calc R . .
C41 C 0.5585(7) 0.3315(5) 0.0667(4) 0.0431(19) Uani 1 1 d . . .
C42 C 0.6799(8) 0.2695(5) 0.0400(4) 0.063(2) Uani 1 1 d . . .
H42A H 0.6531 0.2081 0.0410 0.094 Uiso 1 1 calc R . .
H42B H 0.7425 0.2732 0.0713 0.094 Uiso 1 1 calc R . .
H42C H 0.7216 0.2877 -0.0093 0.094 Uiso 1 1 calc R . .
C43 C 0.4621(8) 0.3262(6) 0.0179(4) 0.065(2) Uani 1 1 d . . .
H43A H 0.3846 0.3658 0.0348 0.098 Uiso 1 1 calc R . .
H43B H 0.4352 0.2648 0.0186 0.098 Uiso 1 1 calc R . .
H43C H 0.5042 0.3447 -0.0313 0.098 Uiso 1 1 calc R . .
C44 C 0.5998(8) 0.4270(5) 0.0658(4) 0.057(2) Uani 1 1 d . . .
H44A H 0.5221 0.4664 0.0825 0.085 Uiso 1 1 calc R . .
H44B H 0.6425 0.4455 0.0168 0.085 Uiso 1 1 calc R . .
H44C H 0.6615 0.4304 0.0977 0.085 Uiso 1 1 calc R . .
C50 C 0.9236(10) 0.7075(7) 0.9920(7) 0.122(5) Uani 1 1 d . . .
H50A H 0.8609 0.7426 0.9689 0.183 Uiso 1 1 calc R . .
H50B H 1.0126 0.7270 0.9723 0.183 Uiso 1 1 calc R . .
H50C H 0.9010 0.7164 1.0439 0.183 Uiso 1 1 calc R . .
C51 C 0.9178(11) 0.6115(8) 0.9784(7) 0.109(4) Uani 1 1 d . . .
H51A H 0.8265 0.5940 0.9979 0.131 Uiso 1 1 calc R . .
H51B H 0.9355 0.6050 0.9257 0.131 Uiso 1 1 calc R . .
C52 C 1.0040(9) 0.5493(6) 1.0068(5) 0.083(3) Uani 1 1 d . . .
H52A H 0.9870 0.5561 1.0595 0.099 Uiso 1 1 calc R . .
H52B H 1.0954 0.5662 0.9869 0.099 Uiso 1 1 calc R . .
C64 C 0.557(4) 0.944(3) -0.0216(15) 0.129(8) Uani 0.25 1 d PDU B -1
H64A H 0.5855 1.0013 -0.0450 0.155 Uiso 0.25 1 calc PR B -1
H64B H 0.5731 0.8980 -0.0587 0.155 Uiso 0.25 1 calc PR B -1
C63 C 0.630(3) 0.918(3) 0.035(2) 0.113(8) Uani 0.25 1 d PDU B -1
H63A H 0.6533 0.8531 0.0364 0.136 Uiso 0.25 1 calc PR B -1
H63B H 0.7108 0.9516 0.0294 0.136 Uiso 0.25 1 calc PR B -1
C62 C 0.530(3) 0.945(2) 0.0968(16) 0.076(7) Uani 0.25 1 d PDU B -1
H62A H 0.5502 0.9192 0.1424 0.091 Uiso 0.25 1 calc PR B -1
H62B H 0.5179 1.0103 0.0993 0.091 Uiso 0.25 1 calc PR B -1
C61 C 0.422(3) 0.907(3) 0.0804(17) 0.093(7) Uani 0.25 1 d PDU B -1
H61A H 0.3401 0.9206 0.1165 0.111 Uiso 0.25 1 calc PR B -1
H61B H 0.4354 0.8414 0.0765 0.111 Uiso 0.25 1 calc PR B -1
O60 O 0.419(3) 0.951(2) 0.0111(18) 0.142(8) Uani 0.25 1 d PDU B -1
O60A O 0.450(3) 1.004(2) -0.0125(18) 0.129(8) Uani 0.25 1 d PDU C -2
C61A C 0.477(5) 1.0398(14) 0.0513(16) 0.092(9) Uani 0.25 1 d PDU C -2
H61C H 0.5665 1.0618 0.0425 0.110 Uiso 0.25 1 calc PR C -2
H61D H 0.4121 1.0888 0.0695 0.110 Uiso 0.25 1 calc PR C -2
C62A C 0.463(4) 0.964(2) 0.1000(13) 0.070(7) Uani 0.25 1 d PDU C -2
H62C H 0.5028 0.9736 0.1415 0.084 Uiso 0.25 1 calc PR C -2
H62D H 0.3689 0.9522 0.1182 0.084 Uiso 0.25 1 calc PR C -2
C63A C 0.525(4) 0.8948(16) 0.0634(18) 0.075(7) Uani 0.25 1 d PDU C -2
H63C H 0.4765 0.8398 0.0775 0.090 Uiso 0.25 1 calc PR C -2
H63D H 0.6152 0.8845 0.0717 0.090 Uiso 0.25 1 calc PR C -2
C64A C 0.527(5) 0.921(2) -0.0124(16) 0.123(7) Uani 0.25 1 d PDU C -2
H64C H 0.6189 0.9297 -0.0389 0.148 Uiso 0.25 1 calc PR C -2
H64D H 0.4900 0.8749 -0.0359 0.148 Uiso 0.25 1 calc PR C -2

loop_
_atom_site_aniso_label
_atom_site_aniso_U_11
_atom_site_aniso_U_22
_atom_site_aniso_U_33
_atom_site_aniso_U_23
_atom_site_aniso_U_13
_atom_site_aniso_U_12
Cr1 0.0230(6) 0.0300(6) 0.0302(7) 0.0030(5) -0.0076(5) -0.0030(5)
Cr2 0.0241(6) 0.0268(6) 0.0349(7) 0.0014(5) -0.0087(5) -0.0001(5)
Cl1 0.0274(10) 0.0603(13) 0.0497(13) 0.0200(9) -0.0030(9) -0.0072(9)
Cl2 0.0294(10) 0.0534(12) 0.0462(12) -0.0004(9) -0.0021(9) -0.0010(8)
P1 0.0257(10) 0.0303(10) 0.0397(12) 0.0043(8) -0.0068(9) -0.0041(8)
P2 0.0303(11) 0.0356(11) 0.0354(11) 0.0051(8) -0.0121(9) -0.0008(8)
P3 0.0289(10) 0.0282(10) 0.0414(12) -0.0024(8) -0.0117(9) -0.0006(8)
P4 0.0264(10) 0.0284(10) 0.0398(12) 0.0003(8) -0.0049(9) 0.0016(8)
N1 0.030(3) 0.033(3) 0.035(3) -0.002(3) -0.016(3) -0.005(3)
N2 0.025(3) 0.031(3) 0.028(3) 0.002(2) -0.008(3) -0.001(2)
N3 0.023(3) 0.027(3) 0.030(3) 0.000(2) -0.005(3) -0.001(2)
N4 0.032(3) 0.037(3) 0.033(4) 0.014(3) -0.011(3) -0.003(3)
N5 0.018(3) 0.031(3) 0.034(3) 0.001(2) -0.006(3) 0.004(2)
N6 0.029(3) 0.024(3) 0.038(3) 0.000(2) -0.013(3) 0.001(2)
N7 0.022(3) 0.024(3) 0.041(3) 0.004(2) -0.005(3) -0.002(2)
N8 0.025(3) 0.031(3) 0.037(4) -0.003(3) -0.005(3) -0.001(2)
O1 0.032(3) 0.026(3) 0.043(3) 0.003(2) -0.014(2) -0.005(2)
O2 0.028(3) 0.041(3) 0.029(3) 0.003(2) -0.007(2) -0.003(2)
O3 0.026(3) 0.046(3) 0.035(3) 0.005(2) -0.009(2) -0.003(2)
O4 0.032(3) 0.025(2) 0.037(3) -0.004(2) -0.011(2) -0.0021(19)
C1 0.050(5) 0.032(4) 0.057(5) 0.003(4) -0.021(4) -0.002(3)
C2 0.034(4) 0.042(5) 0.037(4) 0.003(4) -0.008(4) -0.016(3)
C3 0.041(5) 0.047(5) 0.059(6) -0.005(4) -0.009(4) -0.013(4)
C4 0.069(6) 0.045(5) 0.055(6) -0.018(4) -0.009(5) -0.018(4)
C5 0.057(6) 0.067(6) 0.046(5) 0.001(4) -0.018(4) -0.021(5)
C6 0.038(5) 0.049(5) 0.043(5) 0.000(4) -0.014(4) -0.014(4)
C7 0.034(4) 0.039(4) 0.036(4) 0.002(3) -0.008(4) -0.017(3)
C8 0.043(5) 0.100(7) 0.033(5) 0.026(4) -0.008(4) -0.009(4)
C9 0.027(4) 0.023(4) 0.036(4) -0.010(3) -0.009(3) 0.002(3)
C10 0.032(4) 0.028(4) 0.037(4) -0.001(3) -0.013(3) 0.005(3)
C11 0.033(5) 0.034(4) 0.077(6) -0.016(4) -0.025(4) 0.008(3)
C12 0.020(4) 0.038(4) 0.067(6) -0.018(4) -0.008(4) -0.001(3)
C13 0.033(4) 0.018(4) 0.047(5) -0.003(3) 0.002(4) -0.003(3)
C14 0.022(4) 0.021(3) 0.035(4) -0.008(3) -0.003(3) -0.001(3)
C15 0.025(4) 0.038(4) 0.042(5) -0.014(3) -0.007(3) 0.005(3)
C16 0.039(5) 0.037(5) 0.077(6) -0.014(4) -0.010(4) 0.008(4)
C17 0.044(5) 0.058(5) 0.055(5) -0.011(4) 0.001(4) 0.008(4)
C18 0.058(6) 0.065(6) 0.054(5) -0.031(4) -0.024(5) 0.025(4)
C19 0.053(6) 0.061(6) 0.046(5) 0.025(4) -0.009(4) -0.008(4)
C20 0.076(8) 0.071(9) 0.046(8) 0.011(7) -0.013(7) 0.000(8)
C21 0.069(10) 0.076(9) 0.062(8) 0.018(7) 0.006(7) -0.001(8)
C22 0.086(11) 0.087(9) 0.066(9) -0.002(7) -0.005(8) -0.005(9)
C20A 0.076(9) 0.083(9) 0.055(8) 0.014(8) -0.015(7) -0.001(8)
C21A 0.082(10) 0.082(10) 0.077(9) 0.025(8) 0.001(8) -0.013(8)
C22A 0.067(10) 0.084(9) 0.062(8) -0.005(7) -0.010(8) 0.001(8)
C23 0.045(5) 0.080(6) 0.043(5) 0.008(4) -0.008(4) -0.010(4)
C24 0.027(4) 0.030(4) 0.043(5) 0.009(3) -0.014(4) -0.006(3)
C25 0.040(5) 0.046(5) 0.048(5) 0.012(4) -0.023(4) -0.009(4)
C26 0.040(5) 0.051(5) 0.077(7) 0.012(5) -0.036(5) -0.012(4)
C27 0.023(4) 0.048(5) 0.081(7) 0.021(5) -0.005(4) -0.001(3)
C28 0.020(4) 0.042(4) 0.063(5) 0.017(4) -0.007(4) -0.001(3)
C29 0.026(4) 0.027(4) 0.044(5) 0.011(3) -0.014(3) -0.006(3)
C30 0.047(5) 0.042(5) 0.045(5) -0.011(4) -0.014(4) -0.003(4)
C31 0.034(4) 0.022(4) 0.031(4) 0.006(3) -0.009(3) 0.002(3)
C32 0.040(5) 0.026(4) 0.052(5) 0.002(3) -0.012(4) 0.000(3)
C33 0.061(6) 0.035(5) 0.047(5) -0.003(4) -0.012(4) 0.012(4)
C34 0.051(5) 0.046(5) 0.040(5) 0.005(4) -0.015(4) 0.014(4)
C35 0.044(5) 0.033(4) 0.035(4) -0.008(3) -0.013(4) 0.010(3)
C36 0.022(4) 0.031(4) 0.031(4) -0.002(3) -0.005(3) 0.000(3)
C37 0.034(4) 0.023(4) 0.048(5) 0.009(3) -0.003(4) -0.006(3)
C38 0.043(5) 0.054(5) 0.073(6) 0.033(4) -0.011(5) -0.004(4)
C39 0.030(4) 0.037(4) 0.064(6) 0.008(4) -0.002(4) -0.011(3)
C40 0.057(6) 0.033(5) 0.100(7) -0.006(5) 0.007(5) -0.013(4)
C41 0.043(5) 0.043(5) 0.044(5) 0.003(4) -0.011(4) -0.003(4)
C42 0.056(6) 0.076(6) 0.051(5) -0.010(4) 0.000(4) 0.009(5)
C43 0.057(6) 0.094(7) 0.046(5) 0.003(5) -0.015(5) -0.011(5)
C44 0.068(6) 0.047(5) 0.049(5) 0.010(4) 0.003(4) -0.016(4)
C50 0.074(8) 0.089(9) 0.193(14) 0.006(9) -0.010(8) -0.012(6)
C51 0.076(8) 0.117(10) 0.134(11) -0.009(8) -0.022(8) -0.004(7)
C52 0.048(6) 0.105(8) 0.091(8) -0.011(7) -0.005(6) 0.009(6)
C64 0.139(16) 0.073(15) 0.168(16) -0.007(13) -0.021(15) 0.024(14)
C63 0.128(17) 0.071(14) 0.144(16) 0.002(12) -0.045(14) 0.016(14)
C62 0.094(16) 0.046(14) 0.094(15) 0.020(11) -0.046(14) 0.030(13)
C61 0.116(16) 0.057(14) 0.106(15) 0.015(12) -0.036(14) 0.021(14)
O60 0.147(16) 0.087(15) 0.175(16) 0.003(13) -0.002(14) 0.014(14)
O60A 0.141(16) 0.072(15) 0.169(16) -0.012(12) -0.025(14) 0.024(14)
C61A 0.123(18) 0.062(17) 0.093(18) -0.016(14) -0.031(16) 0.019(16)
C62A 0.095(16) 0.047(14) 0.081(14) 0.015(11) -0.054(13) 0.008(13)
C63A 0.095(15) 0.043(13) 0.100(15) 0.014(11) -0.058(13) 0.008(13)
C64A 0.133(16) 0.070(14) 0.161(15) -0.006(12) -0.026(14) 0.020(13)

loop_
_atom_type_symbol
_atom_type_description
_atom_type_scat_dispersion_real
_atom_type_scat_dispersion_imag
_atom_type_scat_source
C C 0.0033 0.0016 'International Tables Vol C Tables 4.2.6.8 and 6.1.1.4'
H H 0.0000 0.0000 'International Tables Vol C Tables 4.2.6.8 and 6.1.1.4'
N N 0.0061 0.0033 'International Tables Vol C Tables 4.2.6.8 and 6.1.1.4'
O O 0.0106 0.0060 'International Tables Vol C Tables 4.2.6.8 and 6.1.1.4'
P P 0.1023 0.0942 'International Tables Vol C Tables 4.2.6.8 and 6.1.1.4'
Cr Cr 0.3209 0.6236 'International Tables Vol C Tables 4.2.6.8 and 6.1.1.4'
Cl Cl 0.1484 0.1585 'International Tables Vol C Tables 4.2.6.8 and 6.1.1.4'

loop_
_geom_angle_atom_site_label_1
_geom_angle_atom_site_label_2
_geom_angle_atom_site_label_3
_geom_angle
_geom_angle_site_symmetry_3
N1 Cr1 N2 98.2(2) .
N1 Cr1 O1 78.88(19) .
N2 Cr1 O1 98.45(18) .
N1 Cr1 N3 73.3(2) .
N2 Cr1 N3 74.93(19) .
O1 Cr1 N3 149.93(18) .
N1 Cr1 O2 169.8(2) .
N2 Cr1 O2 77.70(18) .
O1 Cr1 O2 92.37(16) .
N3 Cr1 O2 114.06(18) .
N1 Cr1 Cl1 94.58(17) .
N2 Cr1 Cl1 166.26(16) .
O1 Cr1 Cl1 89.01(13) .
N3 Cr1 Cl1 104.09(14) .
O2 Cr1 Cl1 90.54(13) .
N6 Cr2 N5 97.5(2) .
N6 Cr2 O4 79.11(18) .
N5 Cr2 O4 97.75(18) .
N6 Cr2 N7 72.9(2) .
N5 Cr2 N7 74.8(2) .
O4 Cr2 N7 149.65(19) .
N6 Cr2 O3 169.0(2) .
N5 Cr2 O3 76.91(19) .
O4 Cr2 O3 92.18(16) .
N7 Cr2 O3 113.93(18) .
N6 Cr2 Cl2 96.08(17) .
N5 Cr2 Cl2 165.99(16) .
O4 Cr2 Cl2 88.09(13) .
N7 Cr2 Cl2 106.17(14) .
O3 Cr2 Cl2 90.19(13) .
N6 Cr2 P4 83.05(16) .
N5 Cr2 P4 35.12(15) .
O4 Cr2 P4 125.81(13) .
N7 Cr2 P4 39.82(14) .
O3 Cr2 P4 96.97(12) .
Cl2 Cr2 P4 144.78(7) .
N2 P1 N4 107.8(3) .
N2 P1 N3 91.0(2) .
N4 P1 N3 81.0(2) .
N2 P1 P2 96.42(19) .
N4 P1 P2 39.16(18) .
N3 P1 P2 42.65(16) .
N1 P2 N4 106.9(3) .
N1 P2 N3 87.5(2) .
N4 P2 N3 81.8(2) .
N1 P2 P1 93.68(19) .
N4 P2 P1 39.25(18) .
N3 P2 P1 43.34(16) .
N6 P3 N8 107.7(3) .
N6 P3 N7 87.6(2) .
N8 P3 N7 81.5(2) .
N6 P3 P4 94.16(18) .
N8 P3 P4 39.13(18) .
N7 P3 P4 43.21(16) .
N5 P4 N8 106.4(3) .
N5 P4 N7 91.6(2) .
N8 P4 N7 81.9(2) .
N5 P4 P3 95.62(18) .
N8 P4 P3 39.61(18) .
N7 P4 P3 43.13(17) .
N5 P4 Cr2 43.23(17) .
N8 P4 Cr2 93.94(18) .
N7 P4 Cr2 48.45(16) .
P3 P4 Cr2 62.74(6) .
C7 N1 P2 135.9(5) .
C7 N1 Cr1 118.4(4) .
P2 N1 Cr1 105.3(3) .
C14 N2 P1 118.0(4) .
C14 N2 Cr1 116.8(4) .
P1 N2 Cr1 101.6(2) .
C15 N3 P2 121.0(4) .
C15 N3 P1 117.3(4) .
P2 N3 P1 94.0(2) .
C15 N3 Cr1 130.4(4) .
P2 N3 Cr1 93.3(2) .
P1 N3 Cr1 92.1(2) .
C19 N4 P2 128.5(5) .
C19 N4 P1 128.1(5) .
P2 N4 P1 101.6(3) .
C29 N5 P4 120.3(4) .
C29 N5 Cr2 117.7(4) .
P4 N5 Cr2 101.7(2) .
C36 N6 P3 135.9(4) .
C36 N6 Cr2 117.7(4) .
P3 N6 Cr2 105.9(3) .
C37 N7 P3 120.5(4) .
C37 N7 P4 120.1(4) .
P3 N7 P4 93.7(2) .
C37 N7 Cr2 129.3(4) .
P3 N7 Cr2 92.8(2) .
P4 N7 Cr2 91.7(2) .
C41 N8 P4 127.4(4) .
C41 N8 P3 127.1(4) .
P4 N8 P3 101.3(3) .
C2 O1 C1 117.8(5) .
C2 O1 Cr1 112.0(4) .
C1 O1 Cr1 126.9(4) .
C9 O2 C8 115.9(5) .
C9 O2 Cr1 114.4(4) .
C8 O2 Cr1 129.6(4) .
C24 O3 C23 117.1(5) .
C24 O3 Cr2 112.8(4) .
C23 O3 Cr2 129.5(4) .
C31 O4 C30 117.1(5) .
C31 O4 Cr2 111.2(3) .
C30 O4 Cr2 126.3(4) .
O1 C2 C3 124.6(6) .
O1 C2 C7 114.0(6) .
C3 C2 C7 121.3(7) .
C4 C3 C2 119.1(7) .
C3 C4 C5 120.2(7) .
C6 C5 C4 120.6(7) .
C7 C6 C5 120.1(7) .
C6 C7 N1 126.9(6) .
C6 C7 C2 118.5(6) .
N1 C7 C2 114.6(6) .
C10 C9 O2 125.5(6) .
C10 C9 C14 122.2(6) .
O2 C9 C14 112.2(5) .
C11 C10 C9 119.1(7) .
C10 C11 C12 121.4(7) .
C11 C12 C13 118.8(7) .
C12 C13 C14 121.4(7) .
N2 C14 C13 124.5(6) .
N2 C14 C9 118.4(6) .
C13 C14 C9 117.1(6) .
N3 C15 C18 106.7(5) .
N3 C15 C16 110.3(6) .
C18 C15 C16 110.9(6) .
N3 C15 C17 108.6(5) .
C18 C15 C17 110.4(6) .
C16 C15 C17 110.0(5) .
N4 C19 C21A 108.8(12) .
N4 C19 C22 109.6(12) .
C21A C19 C22 130.3(15) .
N4 C19 C22A 109.3(12) .
C21A C19 C22A 112.4(14) .
C22 C19 C22A 23.3(14) .
N4 C19 C20 106.4(9) .
C21A C19 C20 83.5(12) .
C22 C19 C20 113.9(13) .
C22A C19 C20 132.7(14) .
N4 C19 C21 109.4(11) .
C21A C19 C21 25.1(12) .
C22 C19 C21 110.4(14) .
C22A C19 C21 89.5(13) .
C20 C19 C21 106.9(12) .
N4 C19 C20A 109.4(9) .
C21A C19 C20A 111.7(12) .
C22 C19 C20A 83.5(12) .
C22A C19 C20A 105.1(13) .
C20 C19 C20A 32.2(9) .
C21 C19 C20A 130.6(12) .
C25 C24 C29 123.4(7) .
C25 C24 O3 123.3(6) .
C29 C24 O3 113.2(6) .
C24 C25 C26 117.7(7) .
C27 C26 C25 119.6(7) .
C26 C27 C28 121.8(7) .
C29 C28 C27 119.7(7) .
C28 C29 C24 117.7(6) .
C28 C29 N5 124.6(7) .
C24 C29 N5 117.6(6) .
C32 C31 C36 121.9(6) .
C32 C31 O4 123.9(6) .
C36 C31 O4 114.1(5) .
C33 C32 C31 118.6(7) .
C32 C33 C34 120.9(7) .
C35 C34 C33 120.3(7) .
C34 C35 C36 119.4(6) .
C31 C36 N6 115.5(6) .
C31 C36 C35 118.8(6) .
N6 C36 C35 125.6(6) .
N7 C37 C38 106.5(5) .
N7 C37 C39 109.7(5) .
C38 C37 C39 110.1(6) .
N7 C37 C40 109.9(6) .
C38 C37 C40 110.9(6) .
C39 C37 C40 109.7(6) .
N8 C41 C43 109.4(6) .
N8 C41 C44 111.3(6) .
C43 C41 C44 109.5(6) .
N8 C41 C42 107.5(6) .
C43 C41 C42 109.4(6) .
C44 C41 C42 109.7(6) .
C52 C51 C50 118.1(10) .
C51 C52 C52 117.6(11) 2_767
O60 C64 C63 108.6(13) .
C62 C63 C64 98.3(14) .
C61 C62 C63 99.5(15) .
C62 C61 O60 101(2) .
C64 O60 C61 99.4(16) .
C64A O60A C61A 98.4(15) .
C62A C61A O60A 102(2) .
C63A C62A C61A 106.9(14) .
C62A C63A C64A 104.2(13) .
O60A C64A C63A 107.0(16) .

loop_
_geom_bond_atom_site_label_1
_geom_bond_atom_site_label_2
_geom_bond_distance
_geom_bond_site_symmetry_2
Cr1 N1 1.912(5) .
Cr1 N2 1.987(5) .
Cr1 O1 2.098(4) .
Cr1 N3 2.111(5) .
Cr1 O2 2.156(4) .
Cr1 Cl1 2.326(2) .
Cr2 N6 1.918(5) .
Cr2 N5 1.983(5) .
Cr2 O4 2.104(4) .
Cr2 N7 2.123(5) .
Cr2 O3 2.182(4) .
Cr2 Cl2 2.336(2) .
Cr2 P4 2.835(2) .
P1 N2 1.669(5) .
P1 N4 1.713(5) .
P1 N3 1.825(5) .
P1 P2 2.652(3) .
P2 N1 1.673(5) .
P2 N4 1.710(5) .
P2 N3 1.801(5) .
P3 N6 1.660(5) .
P3 N8 1.721(5) .
P3 N7 1.814(5) .
P3 P4 2.648(3) .
P4 N5 1.665(5) .
P4 N8 1.704(5) .
P4 N7 1.816(5) .
N1 C7 1.384(8) .
N2 C14 1.404(7) .
N3 C15 1.499(8) .
N4 C19 1.471(9) .
N5 C29 1.399(7) .
N6 C36 1.391(7) .
N7 C37 1.485(7) .
N8 C41 1.483(8) .
O1 C2 1.386(7) .
O1 C1 1.439(7) .
O2 C9 1.401(7) .
O2 C8 1.454(7) .
O3 C24 1.406(7) .
O3 C23 1.433(8) .
O4 C31 1.404(7) .
O4 C30 1.436(7) .
C2 C3 1.389(9) .
C2 C7 1.409(9) .
C3 C4 1.373(10) .
C4 C5 1.393(10) .
C5 C6 1.388(9) .
C6 C7 1.381(9) .
C9 C10 1.385(8) .
C9 C14 1.404(9) .
C10 C11 1.377(9) .
C11 C12 1.390(10) .
C12 C13 1.400(9) .
C13 C14 1.404(8) .
C15 C18 1.510(9) .
C15 C16 1.518(9) .
C15 C17 1.520(9) .
C19 C21A 1.49(2) .
C19 C22 1.49(3) .
C19 C22A 1.53(3) .
C19 C20 1.539(19) .
C19 C21 1.55(2) .
C19 C20A 1.56(2) .
C24 C25 1.382(9) .
C24 C29 1.390(9) .
C25 C26 1.407(10) .
C26 C27 1.363(10) .
C27 C28 1.400(10) .
C28 C29 1.382(8) .
C31 C32 1.387(8) .
C31 C36 1.390(8) .
C32 C33 1.365(9) .
C33 C34 1.394(9) .
C34 C35 1.389(8) .
C35 C36 1.394(8) .
C37 C38 1.513(9) .
C37 C39 1.519(9) .
C37 C40 1.519(9) .
C41 C43 1.517(9) .
C41 C44 1.522(9) .
C41 C42 1.536(9) .
C50 C51 1.488(13) .
C51 C52 1.427(12) .
C52 C52 1.528(17) 2_767
C64 O60 1.44(2) .
C64 C63 1.475(19) .
C63 C62 1.454(19) .
C62 C61 1.396(19) .
C61 O60 1.456(19) .
O60A C64A 1.439(19) .
O60A C61A 1.443(19) .
C61A C62A 1.432(19) .
C62A C63A 1.331(18) .
C63A C64A 1.476(19) .
